data_1551850
loop_
_publ_author_name
'Yoshiaki Shoji'
'Naoki Tanaka'
'Koichiro Mikami'
'Masanobu Uchiyama'
'Takanori Fukushima'

_publ_section_title
;
 A two-coordinate boron cation featuring C-B+-C bonding
;
_journal_name_full 'Nature Chemistry'
_journal_page_first 498
_journal_page_last 503
_journal_paper_doi 10.1038/nchem.1948
_journal_volume 6
_journal_year 2014
_chemical_formula_moiety 'C H B11 Cl11, C10 H11 O'
_chemical_formula_sum 'C11 H12 B11 Cl11 O'
_chemical_formula_weight 669.11
_space_group_IT_number 2
_space_group_name_Hall '-P 1'
_space_group_name_H-M_alt 'P -1'
_symmetry_cell_setting triclinic
_symmetry_Int_Tables_number 2
_symmetry_space_group_name_Hall '-P 1'
_symmetry_space_group_name_H-M 'P -1'
_atom_sites_solution_hydrogens geom
_atom_sites_solution_primary direct
_atom_sites_solution_secondary difmap
_cell_angle_alpha 94.5720(16)
_cell_angle_beta 95.2380(18)
_cell_angle_gamma 103.7890(15)
_cell_formula_units_Z 2
_cell_length_a 9.2943(13)
_cell_length_b 10.4680(14)
_cell_length_c 14.361(2)
_cell_measurement_temperature 90
_cell_volume 1343.8(3)
_computing_cell_refinement Unknown
_computing_data_collection Unknown
_computing_data_reduction Unknown
_computing_molecular_graphics 'CrystalStructure 4.0'
_computing_publication_material 'CrystalStructure 4.0 (Rigaku, 2010)'
_computing_structure_refinement 'SHELXL97 (Sheldrick, 2008)'
_computing_structure_solution SIR97
_diffrn_ambient_temperature 90
_diffrn_measured_fraction_theta_full 0.978
_diffrn_measured_fraction_theta_max 0.978
_diffrn_radiation_type 'Mo K\a'
_diffrn_radiation_wavelength 0.71069
_diffrn_reflns_av_R_equivalents 0.0111
_diffrn_reflns_limit_h_max 11
_diffrn_reflns_limit_h_min -10
_diffrn_reflns_limit_k_max 12
_diffrn_reflns_limit_k_min -12
_diffrn_reflns_limit_l_max 17
_diffrn_reflns_limit_l_min -11
_diffrn_reflns_number 6412
_diffrn_reflns_theta_full 25.02
_diffrn_reflns_theta_max 25.03
_diffrn_standards_interval_count .
_diffrn_standards_number 0
_exptl_absorpt_coefficient_mu 1.144
_exptl_absorpt_correction_T_max 0.883
_exptl_absorpt_correction_T_min 0.803
_exptl_absorpt_correction_type multi-scan
_exptl_absorpt_process_details '(Jacobson, 1998)'
_exptl_crystal_colour colorless
_exptl_crystal_density_diffrn 1.653
_exptl_crystal_density_method 'not measured'
_exptl_crystal_description block
_exptl_crystal_F_000 656.00
_exptl_crystal_size_max 0.200
_exptl_crystal_size_mid 0.152
_exptl_crystal_size_min 0.111
_refine_diff_density_max 1.050
_refine_diff_density_min -0.610
_refine_ls_extinction_method none
_refine_ls_goodness_of_fit_ref 1.052
_refine_ls_hydrogen_treatment mixed
_refine_ls_number_parameters 311
_refine_ls_number_reflns 4645
_refine_ls_number_restraints 0
_refine_ls_R_factor_gt 0.0289
_refine_ls_shift/su_max 0.000
_refine_ls_structure_factor_coef Fsqd
_refine_ls_weighting_details 'w = 1/[\s^2^(Fo^2^)+(0.0352P)^2^+1.8434P] where P=(Fo^2^+2Fc^2^)/3'
_refine_ls_weighting_scheme calc
_refine_ls_wR_factor_ref 0.0761
_reflns_number_gt 4438
_reflns_number_total 4645
_reflns_threshold_expression F^2^>2.0\s(F^2^)
_cod_data_source_file nchem.1948-s4.cif
_cod_data_source_block MesCO+_Cl11
_cod_original_cell_volume 1343.9(4)
_cod_database_code 1551850

loop_
_symmetry_equiv_pos_site_id
_symmetry_equiv_pos_as_xyz
1 +X,+Y,+Z
2 -X,-Y,-Z

loop_
_atom_site_label
_atom_site_type_symbol
_atom_site_fract_x
_atom_site_fract_y
_atom_site_fract_z
_atom_site_U_iso_or_equiv
_atom_site_adp_type
_atom_site_occupancy
_atom_site_symmetry_multiplicity
_atom_site_calc_flag
_atom_site_refinement_flags
_atom_site_disorder_assembly
_atom_site_disorder_group
Cl1 Cl 0.23838(6) 0.53698(5) 0.42129(4) 0.02127(13) Uani 1.0 2 d . . .
Cl2 Cl -0.01568(6) 0.64584(5) 0.26194(4) 0.01939(13) Uani 1.0 2 d . . .
Cl3 Cl -0.37214(6) 0.41268(5) 0.24826(4) 0.02080(13) Uani 1.0 2 d . . .
Cl4 Cl -0.33736(6) 0.16181(5) 0.39480(4) 0.01952(13) Uani 1.0 2 d . . .
Cl5 Cl 0.03965(6) 0.23998(6) 0.50334(4) 0.02478(14) Uani 1.0 2 d . . .
Cl6 Cl 0.25357(5) 0.47648(5) 0.16464(4) 0.01660(12) Uani 1.0 2 d . . .
Cl7 Cl -0.13638(6) 0.39975(5) 0.05444(3) 0.01805(12) Uani 1.0 2 d . . .
Cl8 Cl -0.33873(6) 0.09071(5) 0.13759(4) 0.01810(12) Uani 1.0 2 d . . .
Cl9 Cl -0.07307(6) -0.02190(5) 0.29984(4) 0.02055(13) Uani 1.0 2 d . . .
Cl10 Cl 0.29036(6) 0.21695(5) 0.31668(4) 0.01997(13) Uani 1.0 2 d . . .
Cl11 Cl 0.04818(6) 0.13113(5) 0.08758(3) 0.01791(12) Uani 1.0 2 d . . .
O1 O 0.2666(2) 0.91160(18) 0.38319(12) 0.0307(4) Uani 1.0 2 d . . .
C1 C 0.4077(3) 0.8278(2) 0.26156(15) 0.0168(5) Uani 1.0 2 d . . .
C2 C 0.3609(3) 0.8327(2) 0.16465(15) 0.0165(5) Uani 1.0 2 d . . .
C3 C 0.4427(3) 0.7852(2) 0.10073(15) 0.0175(5) Uani 1.0 2 d . . .
C4 C 0.5650(3) 0.7364(2) 0.12956(17) 0.0220(5) Uani 1.0 2 d . . .
C5 C 0.6075(3) 0.7341(2) 0.22543(17) 0.0216(5) Uani 1.0 2 d . . .
C6 C 0.5317(3) 0.7787(2) 0.29371(16) 0.0190(5) Uani 1.0 2 d . . .
C7 C 0.5801(3) 0.7805(3) 0.39675(17) 0.0268(6) Uani 1.0 2 d . . .
C8 C 0.2325(3) 0.8887(3) 0.13474(17) 0.0252(5) Uani 1.0 2 d . . .
C9 C 0.6528(4) 0.6879(3) 0.0580(2) 0.0378(7) Uani 1.0 2 d . . .
C10 C 0.3298(3) 0.8740(3) 0.32755(16) 0.0217(5) Uani 1.0 2 d . . .
C11 C -0.0857(3) 0.3934(2) 0.36005(15) 0.0150(5) Uani 1.0 2 d . . .
B1 B 0.0995(3) 0.4195(3) 0.34448(16) 0.0149(5) Uani 1.0 2 d . . .
B2 B -0.0277(3) 0.4747(3) 0.26576(17) 0.0140(5) Uani 1.0 2 d . . .
B3 B -0.2055(3) 0.3590(3) 0.25807(16) 0.0137(5) Uani 1.0 2 d . . .
B4 B -0.1873(3) 0.2324(3) 0.33175(16) 0.0142(5) Uani 1.0 2 d . . .
B5 B 0.0010(3) 0.2701(3) 0.38544(17) 0.0155(5) Uani 1.0 2 d . . .
B6 B 0.1021(3) 0.3916(3) 0.22100(16) 0.0119(5) Uani 1.0 2 d . . .
B7 B -0.0881(3) 0.3540(3) 0.16729(16) 0.0122(5) Uani 1.0 2 d . . .
B8 B -0.1872(3) 0.2033(3) 0.20810(16) 0.0123(5) Uani 1.0 2 d . . .
B9 B -0.0584(3) 0.1481(3) 0.28699(16) 0.0135(5) Uani 1.0 2 d . . .
B10 B 0.1202(3) 0.2642(3) 0.29526(16) 0.0129(5) Uani 1.0 2 d . . .
B11 B 0.0027(3) 0.2235(3) 0.18500(16) 0.0120(5) Uani 1.0 2 d . . .
H1 H -0.112(3) 0.439(3) 0.4092(19) 0.020(7) Uiso 1.0 2 d . . .
H3 H 0.4151 0.7858 0.0354 0.0210 Uiso 1.0 2 calc R . .
H5 H 0.6912 0.7008 0.2437 0.0260 Uiso 1.0 2 calc R . .
H7A H 0.4965 0.7853 0.4327 0.0322 Uiso 1.0 2 calc R . .
H7B H 0.6634 0.8577 0.4170 0.0322 Uiso 1.0 2 calc R . .
H7C H 0.6119 0.6996 0.4076 0.0322 Uiso 1.0 2 calc R . .
H8A H 0.2359 0.9082 0.0692 0.0303 Uiso 1.0 2 calc R . .
H8B H 0.2385 0.9703 0.1750 0.0303 Uiso 1.0 2 calc R . .
H8C H 0.1388 0.8244 0.1404 0.0303 Uiso 1.0 2 calc R . .
H9A H 0.6024 0.6866 -0.0052 0.0453 Uiso 1.0 2 calc R . .
H9B H 0.6604 0.5984 0.0688 0.0453 Uiso 1.0 2 calc R . .
H9C H 0.7530 0.7471 0.0636 0.0453 Uiso 1.0 2 calc R . .

loop_
_atom_site_aniso_label
_atom_site_aniso_U_11
_atom_site_aniso_U_22
_atom_site_aniso_U_33
_atom_site_aniso_U_12
_atom_site_aniso_U_13
_atom_site_aniso_U_23
Cl1 0.0150(3) 0.0248(3) 0.0183(3) -0.0026(2) -0.0006(2) -0.0060(2)
Cl2 0.0183(3) 0.0105(3) 0.0285(3) 0.00234(19) 0.0037(2) -0.0008(2)
Cl3 0.0120(3) 0.0194(3) 0.0327(3) 0.0057(2) 0.0044(2) 0.0053(3)
Cl4 0.0133(3) 0.0256(3) 0.0190(3) 0.0002(2) 0.0063(2) 0.0070(2)
Cl5 0.0204(3) 0.0388(4) 0.0146(3) 0.0048(3) 0.0006(2) 0.0091(3)
Cl6 0.0133(3) 0.0152(3) 0.0204(3) -0.00049(19) 0.00683(19) 0.00336(19)
Cl7 0.0196(3) 0.0179(3) 0.0158(3) 0.0019(2) 0.00008(19) 0.00717(19)
Cl8 0.0156(3) 0.0139(3) 0.0198(3) -0.00400(19) -0.00366(19) 0.00157(19)
Cl9 0.0183(3) 0.0136(3) 0.0311(3) 0.0034(2) 0.0039(2) 0.0106(2)
Cl10 0.0114(3) 0.0228(3) 0.0271(3) 0.0057(2) 0.0019(2) 0.0071(2)
Cl11 0.0221(3) 0.0155(3) 0.0165(3) 0.0056(2) 0.0050(2) -0.00270(19)
O1 0.0385(11) 0.0349(10) 0.0239(9) 0.0163(9) 0.0087(8) 0.0053(8)
C1 0.0156(11) 0.0134(10) 0.0201(11) 0.0008(8) 0.0013(9) 0.0025(9)
C2 0.0159(11) 0.0108(10) 0.0205(11) -0.0004(8) -0.0003(9) 0.0028(8)
C3 0.0186(11) 0.0117(10) 0.0197(11) -0.0011(8) 0.0025(9) 0.0013(8)
C4 0.0193(12) 0.0116(10) 0.0343(13) -0.0002(9) 0.0097(10) 0.0028(9)
C5 0.0126(11) 0.0143(11) 0.0376(14) 0.0017(9) 0.0010(10) 0.0074(10)
C6 0.0129(11) 0.0135(10) 0.0277(12) -0.0023(8) -0.0022(9) 0.0063(9)
C7 0.0198(12) 0.0303(13) 0.0283(13) 0.0026(10) -0.0049(10) 0.0095(11)
C8 0.0255(13) 0.0321(13) 0.0222(12) 0.0144(11) 0.0023(10) 0.0056(10)
C9 0.0361(16) 0.0396(16) 0.0447(17) 0.0173(13) 0.0195(13) 0.0062(13)
C10 0.0220(12) 0.0188(11) 0.0234(12) 0.0039(10) -0.0030(10) 0.0071(9)
C11 0.0118(10) 0.0181(11) 0.0135(10) 0.0008(8) 0.0034(8) -0.0014(9)
B1 0.0108(12) 0.0180(12) 0.0138(12) 0.0007(9) 0.0008(9) -0.0012(9)
B2 0.0111(11) 0.0124(11) 0.0176(12) 0.0009(9) 0.0037(9) -0.0004(9)
B3 0.0107(11) 0.0133(11) 0.0168(12) 0.0021(9) 0.0024(9) 0.0022(9)
B4 0.0117(12) 0.0162(12) 0.0139(12) 0.0007(9) 0.0026(9) 0.0034(9)
B5 0.0119(12) 0.0206(12) 0.0133(12) 0.0018(10) 0.0017(9) 0.0040(9)
B6 0.0113(11) 0.0095(11) 0.0140(11) 0.0004(9) 0.0029(9) 0.0004(9)
B7 0.0117(11) 0.0095(11) 0.0144(11) 0.0002(9) 0.0018(9) 0.0019(9)
B8 0.0107(11) 0.0110(11) 0.0144(11) 0.0002(9) 0.0017(9) 0.0024(9)
B9 0.0119(11) 0.0133(11) 0.0153(11) 0.0016(9) 0.0014(9) 0.0052(9)
B10 0.0096(11) 0.0149(11) 0.0138(11) 0.0018(9) 0.0018(9) 0.0024(9)
B11 0.0131(11) 0.0101(11) 0.0127(11) 0.0016(9) 0.0029(9) 0.0018(9)

loop_
_atom_type_symbol
_atom_type_description
_atom_type_scat_dispersion_real
_atom_type_scat_dispersion_imag
_atom_type_scat_source
C C 0.0033 0.0016
;
International Tables for Crystallography
(1992, Vol. C, Tables 4.2.6.8 and 6.1.1.4)
;
H H 0.0000 0.0000
;
International Tables for Crystallography
(1992, Vol. C, Table 6.1.1.4)
;
B B 0.0013 0.0007
;
International Tables for Crystallography
(1992, Vol. C, Tables 4.2.6.8 and 6.1.1.4)
;
Cl Cl 0.1484 0.1585
;
International Tables for Crystallography
(1992, Vol. C, Tables 4.2.6.8 and 6.1.1.4)
;
O O 0.0106 0.0060
;
International Tables for Crystallography
(1992, Vol. C, Tables 4.2.6.8 and 6.1.1.4)
;

loop_
_geom_angle_atom_site_label_1
_geom_angle_atom_site_label_2
_geom_angle_atom_site_label_3
_geom_angle
_geom_angle_publ_flag
_geom_angle_site_symmetry_1
_geom_angle_site_symmetry_2
_geom_angle_site_symmetry_3
C2 C1 C6 123.8(3) yes . . .
C2 C1 C10 118.3(3) yes . . .
C6 C1 C10 118.0(2) yes . . .
C1 C2 C3 116.2(3) yes . . .
C1 C2 C8 121.6(2) yes . . .
C3 C2 C8 122.1(2) yes . . .
C2 C3 C4 121.7(2) yes . . .
C3 C4 C5 120.2(3) yes . . .
C3 C4 C9 120.1(3) yes . . .
C5 C4 C9 119.7(3) yes . . .
C4 C5 C6 121.9(3) yes . . .
C1 C6 C5 116.2(2) yes . . .
C1 C6 C7 121.7(3) yes . . .
C5 C6 C7 122.0(3) yes . . .
O1 C10 C1 179.0(3) yes . . .
B1 C11 B2 62.77(14) yes . . .
B1 C11 B3 114.82(17) yes . . .
B1 C11 B4 114.41(18) yes . . .
B1 C11 B5 62.63(15) yes . . .
B2 C11 B3 62.86(13) yes . . .
B2 C11 B4 114.74(16) yes . . .
B2 C11 B5 114.74(18) yes . . .
B3 C11 B4 62.78(13) yes . . .
B3 C11 B5 114.73(17) yes . . .
B4 C11 B5 62.52(14) yes . . .
Cl1 B1 C11 121.04(16) yes . . .
Cl1 B1 B2 119.85(16) yes . . .
Cl1 B1 B5 120.31(16) yes . . .
Cl1 B1 B6 124.64(15) yes . . .
Cl1 B1 B10 124.89(17) yes . . .
C11 B1 B2 58.64(14) yes . . .
C11 B1 B5 58.86(14) yes . . .
C11 B1 B6 104.98(16) yes . . .
C11 B1 B10 105.20(15) yes . . .
B2 B1 B5 108.24(16) yes . . .
B2 B1 B6 60.00(14) yes . . .
B2 B1 B10 108.73(16) yes . . .
B5 B1 B6 108.72(16) yes . . .
B5 B1 B10 60.09(14) yes . . .
B6 B1 B10 60.82(14) yes . . .
Cl2 B2 C11 122.12(17) yes . . .
Cl2 B2 B1 120.81(14) yes . . .
Cl2 B2 B3 120.39(17) yes . . .
Cl2 B2 B6 124.27(16) yes . . .
Cl2 B2 B7 124.19(17) yes . . .
C11 B2 B1 58.59(14) yes . . .
C11 B2 B3 58.54(13) yes . . .
C11 B2 B6 104.74(18) yes . . .
C11 B2 B7 104.71(16) yes . . .
B1 B2 B3 107.84(17) yes . . .
B1 B2 B6 59.72(14) yes . . .
B1 B2 B7 108.30(18) yes . . .
B3 B2 B6 108.62(16) yes . . .
B3 B2 B7 59.96(13) yes . . .
B6 B2 B7 60.89(14) yes . . .
Cl3 B3 C11 121.55(17) yes . . .
Cl3 B3 B2 120.92(17) yes . . .
Cl3 B3 B4 119.93(16) yes . . .
Cl3 B3 B7 125.22(16) yes . . .
Cl3 B3 B8 124.64(14) yes . . .
C11 B3 B2 58.60(13) yes . . .
C11 B3 B4 58.76(13) yes . . .
C11 B3 B7 104.45(17) yes . . .
C11 B3 B8 104.59(18) yes . . .
B2 B3 B4 107.95(17) yes . . .
B2 B3 B7 59.57(13) yes . . .
B2 B3 B8 108.08(18) yes . . .
B4 B3 B7 108.23(18) yes . . .
B4 B3 B8 59.73(14) yes . . .
B7 B3 B8 60.67(14) yes . . .
Cl4 B4 C11 121.40(16) yes . . .
Cl4 B4 B3 119.59(17) yes . . .
Cl4 B4 B5 120.80(16) yes . . .
Cl4 B4 B8 124.61(14) yes . . .
Cl4 B4 B9 125.46(16) yes . . .
C11 B4 B3 58.46(13) yes . . .
C11 B4 B5 58.77(13) yes . . .
C11 B4 B8 104.48(16) yes . . .
C11 B4 B9 104.58(16) yes . . .
B3 B4 B5 108.08(16) yes . . .
B3 B4 B8 59.88(14) yes . . .
B3 B4 B9 108.37(17) yes . . .
B5 B4 B8 108.39(17) yes . . .
B5 B4 B9 59.82(14) yes . . .
B8 B4 B9 60.67(14) yes . . .
Cl5 B5 C11 120.22(17) yes . . .
Cl5 B5 B1 119.90(14) yes . . .
Cl5 B5 B4 119.97(16) yes . . .
Cl5 B5 B9 126.09(17) yes . . .
Cl5 B5 B10 125.66(17) yes . . .
C11 B5 B1 58.51(14) yes . . .
C11 B5 B4 58.71(13) yes . . .
C11 B5 B9 104.67(17) yes . . .
C11 B5 B10 104.68(18) yes . . .
B1 B5 B4 107.88(18) yes . . .
B1 B5 B9 107.98(17) yes . . .
B1 B5 B10 59.78(14) yes . . .
B4 B5 B9 60.01(14) yes . . .
B4 B5 B10 108.48(16) yes . . .
B9 B5 B10 60.50(13) yes . . .
Cl6 B6 B1 121.27(14) yes . . .
Cl6 B6 B2 121.26(16) yes . . .
Cl6 B6 B7 122.31(16) yes . . .
Cl6 B6 B10 121.79(16) yes . . .
Cl6 B6 B11 123.11(16) yes . . .
B1 B6 B2 60.28(14) yes . . .
B1 B6 B7 107.48(17) yes . . .
B1 B6 B10 59.67(14) yes . . .
B1 B6 B11 107.29(16) yes . . .
B2 B6 B7 59.30(13) yes . . .
B2 B6 B10 108.03(17) yes . . .
B2 B6 B11 107.13(16) yes . . .
B7 B6 B10 108.07(15) yes . . .
B7 B6 B11 59.81(13) yes . . .
B10 B6 B11 60.11(13) yes . . .
Cl7 B7 B2 120.92(16) yes . . .
Cl7 B7 B3 120.82(17) yes . . .
Cl7 B7 B6 122.10(15) yes . . .
Cl7 B7 B8 122.07(14) yes . . .
Cl7 B7 B11 123.15(16) yes . . .
B2 B7 B3 60.47(13) yes . . .
B2 B7 B6 59.81(13) yes . . .
B2 B7 B8 108.01(17) yes . . .
B2 B7 B11 107.53(16) yes . . .
B3 B7 B6 108.17(16) yes . . .
B3 B7 B8 59.67(14) yes . . .
B3 B7 B11 107.56(17) yes . . .
B6 B7 B8 107.93(17) yes . . .
B6 B7 B11 59.80(13) yes . . .
B8 B7 B11 59.91(14) yes . . .
Cl8 B8 B3 121.10(16) yes . . .
Cl8 B8 B4 121.17(15) yes . . .
Cl8 B8 B7 121.99(15) yes . . .
Cl8 B8 B9 122.02(15) yes . . .
Cl8 B8 B11 122.84(16) yes . . .
B3 B8 B4 60.39(14) yes . . .
B3 B8 B7 59.66(13) yes . . .
B3 B8 B9 108.10(15) yes . . .
B3 B8 B11 107.51(15) yes . . .
B4 B8 B7 107.96(15) yes . . .
B4 B8 B9 59.82(14) yes . . .
B4 B8 B11 107.59(16) yes . . .
B7 B8 B9 107.93(15) yes . . .
B7 B8 B11 59.85(14) yes . . .
B9 B8 B11 59.90(14) yes . . .
Cl9 B9 B4 121.60(15) yes . . .
Cl9 B9 B5 120.81(16) yes . . .
Cl9 B9 B8 122.65(14) yes . . .
Cl9 B9 B10 121.11(17) yes . . .
Cl9 B9 B11 122.92(16) yes . . .
B4 B9 B5 60.18(14) yes . . .
B4 B9 B8 59.51(14) yes . . .
B4 B9 B10 108.15(16) yes . . .
B4 B9 B11 107.32(18) yes . . .
B5 B9 B8 107.75(18) yes . . .
B5 B9 B10 59.91(13) yes . . .
B5 B9 B11 107.60(16) yes . . .
B8 B9 B10 108.28(17) yes . . .
B8 B9 B11 59.87(14) yes . . .
B10 B9 B11 60.16(13) yes . . .
Cl10 B10 B1 121.17(14) yes . . .
Cl10 B10 B5 121.25(16) yes . . .
Cl10 B10 B6 121.99(15) yes . . .
Cl10 B10 B9 122.43(17) yes . . .
Cl10 B10 B11 123.54(16) yes . . .
B1 B10 B5 60.13(14) yes . . .
B1 B10 B6 59.51(14) yes . . .
B1 B10 B9 107.54(17) yes . . .
B1 B10 B11 106.82(18) yes . . .
B5 B10 B6 107.70(18) yes . . .
B5 B10 B9 59.59(13) yes . . .
B5 B10 B11 107.08(16) yes . . .
B6 B10 B9 107.80(16) yes . . .
B6 B10 B11 59.67(13) yes . . .
B9 B10 B11 59.82(12) yes . . .
Cl11 B11 B6 121.54(15) yes . . .
Cl11 B11 B7 120.57(15) yes . . .
Cl11 B11 B8 120.72(13) yes . . .
Cl11 B11 B9 121.86(16) yes . . .
Cl11 B11 B10 122.33(17) yes . . .
B6 B11 B7 60.39(13) yes . . .
B6 B11 B8 108.66(17) yes . . .
B6 B11 B9 108.40(16) yes . . .
B6 B11 B10 60.22(13) yes . . .
B7 B11 B8 60.25(14) yes . . .
B7 B11 B9 108.51(18) yes . . .
B7 B11 B10 108.62(16) yes . . .
B8 B11 B9 60.23(14) yes . . .
B8 B11 B10 108.46(17) yes . . .
B9 B11 B10 60.02(13) yes . . .
C2 C3 H3 119.172 no . . .
C4 C3 H3 119.169 no . . .
C4 C5 H5 119.045 no . . .
C6 C5 H5 119.047 no . . .
C6 C7 H7A 109.474 no . . .
C6 C7 H7B 109.470 no . . .
C6 C7 H7C 109.463 no . . .
H7A C7 H7B 109.476 no . . .
H7A C7 H7C 109.477 no . . .
H7B C7 H7C 109.468 no . . .
C2 C8 H8A 109.475 no . . .
C2 C8 H8B 109.471 no . . .
C2 C8 H8C 109.470 no . . .
H8A C8 H8B 109.470 no . . .
H8A C8 H8C 109.476 no . . .
H8B C8 H8C 109.466 no . . .
C4 C9 H9A 109.466 no . . .
C4 C9 H9B 109.476 no . . .
C4 C9 H9C 109.477 no . . .
H9A C9 H9B 109.466 no . . .
H9A C9 H9C 109.466 no . . .
H9B C9 H9C 109.477 no . . .
B1 C11 H1 119.0(16) no . . .
B2 C11 H1 119.0(17) no . . .
B3 C11 H1 117.2(17) no . . .
B4 C11 H1 116.2(16) no . . .
B5 C11 H1 117.1(18) no . . .

loop_
_geom_bond_atom_site_label_1
_geom_bond_atom_site_label_2
_geom_bond_distance
_geom_bond_publ_flag
_geom_bond_site_symmetry_1
_geom_bond_site_symmetry_2
Cl1 B1 1.778(2) yes . .
Cl2 B2 1.774(3) yes . .
Cl3 B3 1.767(3) yes . .
Cl4 B4 1.776(3) yes . .
Cl5 B5 1.767(3) yes . .
Cl6 B6 1.776(3) yes . .
Cl7 B7 1.775(3) yes . .
Cl8 B8 1.776(2) yes . .
Cl9 B9 1.778(3) yes . .
Cl10 B10 1.775(3) yes . .
Cl11 B11 1.777(3) yes . .
O1 C10 1.134(4) yes . .
C1 C2 1.428(3) yes . .
C1 C6 1.425(4) yes . .
C1 C10 1.369(4) yes . .
C2 C3 1.379(4) yes . .
C2 C8 1.494(4) yes . .
C3 C4 1.397(4) yes . .
C4 C5 1.401(4) yes . .
C4 C9 1.499(4) yes . .
C5 C6 1.373(4) yes . .
C6 C7 1.504(4) yes . .
C11 B1 1.716(4) yes . .
C11 B2 1.716(4) yes . .
C11 B3 1.715(3) yes . .
C11 B4 1.721(3) yes . .
C11 B5 1.722(4) yes . .
B1 B2 1.787(4) yes . .
B1 B5 1.787(4) yes . .
B1 B6 1.777(4) yes . .
B1 B10 1.780(4) yes . .
B2 B3 1.789(3) yes . .
B2 B6 1.782(4) yes . .
B2 B7 1.773(3) yes . .
B3 B4 1.790(4) yes . .
B3 B7 1.780(4) yes . .
B3 B8 1.780(4) yes . .
B4 B5 1.787(4) yes . .
B4 B8 1.778(4) yes . .
B4 B9 1.783(4) yes . .
B5 B9 1.780(4) yes . .
B5 B10 1.786(4) yes . .
B6 B7 1.802(4) yes . .
B6 B10 1.801(4) yes . .
B6 B11 1.791(3) yes . .
B7 B8 1.798(4) yes . .
B7 B11 1.791(4) yes . .
B8 B9 1.799(4) yes . .
B8 B11 1.792(4) yes . .
B9 B10 1.796(3) yes . .
B9 B11 1.793(4) yes . .
B10 B11 1.799(3) yes . .
C3 H3 0.950 no . .
C5 H5 0.950 no . .
C7 H7A 0.980 no . .
C7 H7B 0.980 no . .
C7 H7C 0.980 no . .
C8 H8A 0.980 no . .
C8 H8B 0.980 no . .
C8 H8C 0.980 no . .
C9 H9A 0.980 no . .
C9 H9B 0.980 no . .
C9 H9C 0.980 no . .
C11 H1 0.91(3) no . .

loop_
_geom_contact_atom_site_label_1
_geom_contact_atom_site_label_2
_geom_contact_distance
_geom_contact_publ_flag
_geom_contact_site_symmetry_1
_geom_contact_site_symmetry_2
Cl1 Cl2 3.5810(9) no . .
Cl1 Cl5 3.5651(9) no . .
Cl2 Cl3 3.5947(8) no . .
Cl3 Cl4 3.5485(9) no . .
Cl4 Cl5 3.5791(9) no . .
O1 C2 3.426(3) no . .
O1 C6 3.404(4) no . .
O1 C7 3.501(4) no . .
O1 C8 3.537(3) no . .
C1 C4 2.745(4) no . .
C2 C5 2.826(4) no . .
C3 C6 2.830(4) no . .
C7 C10 2.859(4) no . .
C8 C10 2.861(4) no . .
C11 B11 3.243(4) no . .
B1 B8 3.395(3) no . .
B2 B9 3.402(4) no . .
B3 B10 3.414(4) no . .
B4 B6 3.407(4) no . .
B5 B7 3.403(4) no . .
Cl2 Cl5 3.5303(10) no . 2_566
Cl2 O1 3.5451(17) no . .
Cl2 C10 3.512(3) no . .
Cl3 Cl10 3.5810(9) no . 1_455
Cl3 C5 3.455(3) no . 1_455
Cl4 O1 3.382(2) no . 2_566
Cl5 Cl2 3.5303(10) no . 2_566
Cl5 O1 3.518(2) no . 2_566
Cl6 C3 3.527(2) no . .
Cl6 C4 3.573(3) no . .
Cl7 Cl7 3.4623(8) no . 2_565
Cl7 C3 3.514(2) no . 2_565
Cl8 C2 3.466(2) no . 1_445
Cl8 C3 3.327(2) no . 1_445
Cl8 C4 3.592(3) no . 1_445
Cl9 O1 3.517(3) no . 1_545
Cl9 C5 3.442(2) no . 1_445
Cl10 Cl3 3.5810(9) no . 1_655
Cl10 O1 3.371(2) no . 1_545
Cl11 Cl11 3.4616(8) no . 2_555
Cl11 C8 3.459(3) no . 1_545
O1 Cl2 3.5451(17) no . .
O1 Cl4 3.382(2) no . 2_566
O1 Cl5 3.518(2) no . 2_566
O1 Cl9 3.517(3) no . 1_565
O1 Cl10 3.371(2) no . 1_565
C2 Cl8 3.466(2) no . 1_665
C3 Cl6 3.527(2) no . .
C3 Cl7 3.514(2) no . 2_565
C3 Cl8 3.327(2) no . 1_665
C4 Cl6 3.573(3) no . .
C4 Cl8 3.592(3) no . 1_665
C5 Cl3 3.455(3) no . 1_655
C5 Cl9 3.442(2) no . 1_665
C8 Cl11 3.459(3) no . 1_565
C10 Cl2 3.512(3) no . .
Cl1 H1 3.16(3) no . .
Cl2 H1 3.18(3) no . .
Cl3 H1 3.13(3) no . .
Cl4 H1 3.13(3) no . .
Cl5 H1 3.11(3) no . .
O1 H7A 2.8361 no . .
O1 H8B 3.1000 no . .
O1 H8C 3.5533 no . .
C1 H3 3.2515 no . .
C1 H5 3.2433 no . .
C1 H7A 2.6274 no . .
C1 H7B 3.0489 no . .
C1 H7C 3.2775 no . .
C1 H8A 3.3298 no . .
C1 H8B 2.7012 no . .
C1 H8C 2.9034 no . .
C3 H5 3.2758 no . .
C3 H8A 2.5818 no . .
C3 H8B 3.2072 no . .
C3 H8C 3.0461 no . .
C3 H9A 2.5448 no . .
C3 H9B 3.1693 no . .
C3 H9C 3.0910 no . .
C5 H3 3.2772 no . .
C5 H7A 3.2839 no . .
C5 H7B 2.8922 no . .
C5 H7C 2.6678 no . .
C5 H9A 3.3039 no . .
C5 H9B 2.7105 no . .
C5 H9C 2.7894 no . .
C7 H5 2.6691 no . .
C8 H3 2.6729 no . .
C9 H3 2.6525 no . .
C9 H5 2.6468 no . .
C10 H7A 2.4550 no . .
C10 H7B 3.2939 no . .
C10 H8B 2.6375 no . .
C10 H8C 3.0193 no . .
B6 H1 3.57(3) no . .
B7 H1 3.56(3) no . .
B8 H1 3.55(3) no . .
B9 H1 3.56(3) no . .
B10 H1 3.57(3) no . .
H3 H8A 2.3907 no . .
H3 H8B 3.4554 no . .
H3 H8C 3.1834 no . .
H3 H9A 2.3236 no . .
H3 H9B 3.3702 no . .
H3 H9C 3.2539 no . .
H5 H7A 3.5636 no . .
H5 H7B 2.9370 no . .
H5 H7C 2.5299 no . .
H5 H9A 3.5778 no . .
H5 H9B 2.6148 no . .
H5 H9C 2.7555 no . .
Cl1 H1 2.82(3) no . 2_566
Cl1 H7A 3.0703 no . .
Cl1 H7C 3.5144 no . .
Cl2 H5 2.9088 no . 1_455
Cl2 H8C 2.8814 no . .
Cl3 H5 2.9393 no . 1_455
Cl3 H9B 3.3428 no . 1_455
Cl4 H7A 3.0776 no . 2_566
Cl4 H7B 3.2259 no . 1_445
Cl5 H1 3.38(3) no . 2_566
Cl5 H7B 3.3059 no . 2_666
Cl5 H7C 3.2650 no . 2_666
Cl6 H9A 3.3129 no . 2_665
Cl6 H9B 3.5862 no . 2_665
Cl7 H3 2.9564 no . 2_565
Cl7 H8A 3.4300 no . 2_565
Cl7 H8C 3.4998 no . 2_565
Cl7 H9B 3.1316 no . 1_455
Cl8 H3 3.5687 no . 1_445
Cl8 H3 2.9965 no . 2_565
Cl8 H8A 3.2022 no . 2_565
Cl9 H5 3.1855 no . 1_445
Cl9 H7B 3.1685 no . 1_445
Cl9 H8B 3.5559 no . 1_545
Cl10 H8B 3.0702 no . 1_545
Cl11 H8A 3.2390 no . 1_545
Cl11 H8A 3.2348 no . 2_565
Cl11 H8B 2.9819 no . 1_545
Cl11 H9C 3.1317 no . 2_665
O1 H7B 3.5062 no . 2_676
H1 Cl1 2.82(3) no . 2_566
H1 Cl5 3.38(3) no . 2_566
H1 H1 3.16(4) no . 2_566
H3 Cl7 2.9564 no . 2_565
H3 Cl8 3.5687 no . 1_665
H3 Cl8 2.9965 no . 2_565
H5 Cl2 2.9088 no . 1_655
H5 Cl3 2.9393 no . 1_655
H5 Cl9 3.1855 no . 1_665
H7A Cl1 3.0703 no . .
H7A Cl4 3.0776 no . 2_566
H7B Cl4 3.2259 no . 1_665
H7B Cl5 3.3059 no . 2_666
H7B Cl9 3.1685 no . 1_665
H7B O1 3.5062 no . 2_676
H7C Cl1 3.5144 no . .
H7C Cl5 3.2650 no . 2_666
H8A Cl7 3.4300 no . 2_565
H8A Cl8 3.2022 no . 2_565
H8A Cl11 3.2390 no . 1_565
H8A Cl11 3.2348 no . 2_565
H8B Cl9 3.5559 no . 1_565
H8B Cl10 3.0702 no . 1_565
H8B Cl11 2.9819 no . 1_565
H8C Cl2 2.8814 no . .
H8C Cl7 3.4998 no . 2_565
H8C H9C 3.5327 no . 1_455
H9A Cl6 3.3129 no . 2_665
H9A H9B 3.3743 no . 2_665
H9B Cl3 3.3428 no . 1_655
H9B Cl6 3.5862 no . 2_665
H9B Cl7 3.1316 no . 1_655
H9B H9A 3.3743 no . 2_665
H9B H9B 3.5195 no . 2_665
H9C Cl11 3.1317 no . 2_665
H9C H8C 3.5327 no . 1_655

loop_
_geom_torsion_atom_site_label_1
_geom_torsion_atom_site_label_2
_geom_torsion_atom_site_label_3
_geom_torsion_atom_site_label_4
_geom_torsion
_geom_torsion_publ_flag
_geom_torsion_site_symmetry_1
_geom_torsion_site_symmetry_2
_geom_torsion_site_symmetry_3
_geom_torsion_site_symmetry_4
C2 C1 C6 C5 -0.2(3) no . . . .
C2 C1 C6 C7 177.61(16) no . . . .
C6 C1 C2 C3 0.5(3) no . . . .
C6 C1 C2 C8 -178.26(16) no . . . .
C10 C1 C2 C3 179.97(16) no . . . .
C10 C1 C2 C8 1.2(3) no . . . .
C10 C1 C6 C5 -179.59(17) no . . . .
C10 C1 C6 C7 -1.8(3) no . . . .
C1 C2 C3 C4 -0.6(3) no . . . .
C8 C2 C3 C4 178.24(17) no . . . .
C2 C3 C4 C5 0.2(3) no . . . .
C2 C3 C4 C9 -178.88(16) no . . . .
C3 C4 C5 C6 0.2(3) no . . . .
C9 C4 C5 C6 179.30(18) no . . . .
C4 C5 C6 C1 -0.2(3) no . . . .
C4 C5 C6 C7 -177.99(17) no . . . .
B1 C11 B2 Cl2 -108.98(18) no . . . .
B1 C11 B2 B1 0.00(9) no . . . .
B1 C11 B2 B3 142.59(15) no . . . .
B1 C11 B2 B6 39.52(13) no . . . .
B1 C11 B2 B7 102.71(17) no . . . .
B2 C11 B1 Cl1 108.3(2) no . . . .
B2 C11 B1 B2 0.00(9) no . . . .
B2 C11 B1 B5 -142.79(14) no . . . .
B2 C11 B1 B6 -39.71(14) no . . . .
B2 C11 B1 B10 -102.95(15) no . . . .
B1 C11 B3 Cl3 -145.89(17) no . . . .
B1 C11 B3 B2 -36.52(15) no . . . .
B1 C11 B3 B4 105.91(18) no . . . .
B1 C11 B3 B7 3.1(3) no . . . .
B1 C11 B3 B8 66.0(2) no . . . .
B3 C11 B1 Cl1 144.83(17) no . . . .
B3 C11 B1 B2 36.56(15) no . . . .
B3 C11 B1 B5 -106.24(17) no . . . .
B3 C11 B1 B6 -3.2(3) no . . . .
B3 C11 B1 B10 -66.4(2) no . . . .
B1 C11 B4 Cl4 145.74(17) no . . . .
B1 C11 B4 B3 -106.55(17) no . . . .
B1 C11 B4 B5 36.38(14) no . . . .
B1 C11 B4 B8 -66.6(2) no . . . .
B1 C11 B4 B9 -3.7(2) no . . . .
B4 C11 B1 Cl1 -145.27(17) no . . . .
B4 C11 B1 B2 106.46(17) no . . . .
B4 C11 B1 B5 -36.34(14) no . . . .
B4 C11 B1 B6 66.8(2) no . . . .
B4 C11 B1 B10 3.5(2) no . . . .
B1 C11 B5 Cl5 108.65(17) no . . . .
B1 C11 B5 B1 0.00(9) no . . . .
B1 C11 B5 B4 -142.54(15) no . . . .
B1 C11 B5 B9 -102.35(16) no . . . .
B1 C11 B5 B10 -39.58(12) no . . . .
B5 C11 B1 Cl1 -108.9(2) no . . . .
B5 C11 B1 B2 142.79(14) no . . . .
B5 C11 B1 B5 -0.00(9) no . . . .
B5 C11 B1 B6 103.09(16) no . . . .
B5 C11 B1 B10 39.85(13) no . . . .
B2 C11 B3 Cl3 -109.4(2) no . . . .
B2 C11 B3 B2 0.00(10) no . . . .
B2 C11 B3 B4 142.43(16) no . . . .
B2 C11 B3 B7 39.63(14) no . . . .
B2 C11 B3 B8 102.52(17) no . . . .
B3 C11 B2 Cl2 108.4(2) no . . . .
B3 C11 B2 B1 -142.59(16) no . . . .
B3 C11 B2 B3 0.00(10) no . . . .
B3 C11 B2 B6 -103.07(15) no . . . .
B3 C11 B2 B7 -39.88(14) no . . . .
B2 C11 B4 Cl4 -144.40(18) no . . . .
B2 C11 B4 B3 -36.69(16) no . . . .
B2 C11 B4 B5 106.25(18) no . . . .
B2 C11 B4 B8 3.3(3) no . . . .
B2 C11 B4 B9 66.2(2) no . . . .
B4 C11 B2 Cl2 145.09(17) no . . . .
B4 C11 B2 B1 -105.94(18) no . . . .
B4 C11 B2 B3 36.65(16) no . . . .
B4 C11 B2 B6 -66.4(2) no . . . .
B4 C11 B2 B7 -3.2(3) no . . . .
B2 C11 B5 Cl5 144.95(15) no . . . .
B2 C11 B5 B1 36.30(13) no . . . .
B2 C11 B5 B4 -106.24(15) no . . . .
B2 C11 B5 B9 -66.05(18) no . . . .
B2 C11 B5 B10 -3.28(18) no . . . .
B5 C11 B2 Cl2 -145.22(16) no . . . .
B5 C11 B2 B1 -36.25(13) no . . . .
B5 C11 B2 B3 106.34(15) no . . . .
B5 C11 B2 B6 3.28(18) no . . . .
B5 C11 B2 B7 66.47(18) no . . . .
B3 C11 B4 Cl4 -107.7(2) no . . . .
B3 C11 B4 B3 0.00(10) no . . . .
B3 C11 B4 B5 142.93(16) no . . . .
B3 C11 B4 B8 39.95(14) no . . . .
B3 C11 B4 B9 102.86(16) no . . . .
B4 C11 B3 Cl3 108.21(19) no . . . .
B4 C11 B3 B2 -142.43(16) no . . . .
B4 C11 B3 B4 0.00(10) no . . . .
B4 C11 B3 B7 -102.80(17) no . . . .
B4 C11 B3 B8 -39.91(14) no . . . .
B3 C11 B5 Cl5 -144.98(16) no . . . .
B3 C11 B5 B1 106.37(17) no . . . .
B3 C11 B5 B4 -36.17(14) no . . . .
B3 C11 B5 B9 4.0(2) no . . . .
B3 C11 B5 B10 66.79(18) no . . . .
B5 C11 B3 Cl3 144.27(17) no . . . .
B5 C11 B3 B2 -106.36(17) no . . . .
B5 C11 B3 B4 36.07(14) no . . . .
B5 C11 B3 B7 -66.73(19) no . . . .
B5 C11 B3 B8 -3.8(2) no . . . .
B4 C11 B5 Cl5 -108.81(18) no . . . .
B4 C11 B5 B1 142.54(15) no . . . .
B4 C11 B5 B4 0.00(9) no . . . .
B4 C11 B5 B9 40.19(13) no . . . .
B4 C11 B5 B10 102.96(15) no . . . .
B5 C11 B4 Cl4 109.4(2) no . . . .
B5 C11 B4 B3 -142.93(16) no . . . .
B5 C11 B4 B5 0.00(10) no . . . .
B5 C11 B4 B8 -102.98(17) no . . . .
B5 C11 B4 B9 -40.08(14) no . . . .
Cl1 B1 B2 Cl2 0.9(3) no . . . .
Cl1 B1 B2 C11 -110.28(17) no . . . .
Cl1 B1 B2 B3 -143.26(14) no . . . .
Cl1 B1 B2 B6 115.18(17) no . . . .
Cl1 B1 B2 B7 153.32(14) no . . . .
Cl1 B1 B5 Cl5 1.0(3) no . . . .
Cl1 B1 B5 C11 110.16(19) no . . . .
Cl1 B1 B5 B4 143.27(16) no . . . .
Cl1 B1 B5 B9 -153.32(15) no . . . .
Cl1 B1 B5 B10 -115.34(19) no . . . .
Cl1 B1 B6 Cl6 3.2(3) no . . . .
Cl1 B1 B6 B2 -107.4(2) no . . . .
Cl1 B1 B6 B7 -144.68(16) no . . . .
Cl1 B1 B6 B10 114.2(2) no . . . .
Cl1 B1 B6 B11 152.34(16) no . . . .
Cl1 B1 B10 Cl10 -2.6(3) no . . . .
Cl1 B1 B10 B5 107.98(18) no . . . .
Cl1 B1 B10 B6 -113.85(18) no . . . .
Cl1 B1 B10 B9 145.44(15) no . . . .
Cl1 B1 B10 B11 -151.65(15) no . . . .
C11 B1 B2 Cl2 111.2(2) no . . . .
C11 B1 B2 C11 0.00(8) no . . . .
C11 B1 B2 B3 -32.98(13) no . . . .
C11 B1 B2 B6 -134.55(14) no . . . .
C11 B1 B2 B7 -96.40(15) no . . . .
C11 B1 B5 Cl5 -109.2(2) no . . . .
C11 B1 B5 C11 0.00(8) no . . . .
C11 B1 B5 B4 33.10(13) no . . . .
C11 B1 B5 B9 96.52(16) no . . . .
C11 B1 B5 B10 134.49(14) no . . . .
C11 B1 B6 Cl6 149.69(17) no . . . .
C11 B1 B6 B2 39.05(13) no . . . .
C11 B1 B6 B7 1.8(2) no . . . .
C11 B1 B6 B10 -99.29(15) no . . . .
C11 B1 B6 B11 -61.2(2) no . . . .
C11 B1 B10 Cl10 -149.84(16) no . . . .
C11 B1 B10 B5 -39.25(13) no . . . .
C11 B1 B10 B6 98.93(15) no . . . .
C11 B1 B10 B9 -1.8(2) no . . . .
C11 B1 B10 B11 61.13(18) no . . . .
B2 B1 B5 Cl5 -142.12(17) no . . . .
B2 B1 B5 C11 -32.93(14) no . . . .
B2 B1 B5 B4 0.2(3) no . . . .
B2 B1 B5 B9 63.6(2) no . . . .
B2 B1 B5 B10 101.56(16) no . . . .
B5 B1 B2 Cl2 144.20(17) no . . . .
B5 B1 B2 C11 33.02(14) no . . . .
B5 B1 B2 B3 0.0(2) no . . . .
B5 B1 B2 B6 -101.53(16) no . . . .
B5 B1 B2 B7 -63.4(2) no . . . .
B2 B1 B6 Cl6 110.64(19) no . . . .
B2 B1 B6 B2 0.00(8) no . . . .
B2 B1 B6 B7 -37.24(13) no . . . .
B2 B1 B6 B10 -138.33(13) no . . . .
B2 B1 B6 B11 -100.23(15) no . . . .
B6 B1 B2 Cl2 -114.27(19) no . . . .
B6 B1 B2 C11 134.55(14) no . . . .
B6 B1 B2 B3 101.57(15) no . . . .
B6 B1 B2 B6 0.00(8) no . . . .
B6 B1 B2 B7 38.15(13) no . . . .
B2 B1 B10 Cl10 148.68(16) no . . . .
B2 B1 B10 B5 -100.73(15) no . . . .
B2 B1 B10 B6 37.44(13) no . . . .
B2 B1 B10 B9 -63.27(19) no . . . .
B2 B1 B10 B11 -0.4(2) no . . . .
B10 B1 B2 Cl2 -152.07(16) no . . . .
B10 B1 B2 C11 96.75(15) no . . . .
B10 B1 B2 B3 63.8(2) no . . . .
B10 B1 B2 B6 -37.80(13) no . . . .
B10 B1 B2 B7 0.3(2) no . . . .
B5 B1 B6 Cl6 -148.64(17) no . . . .
B5 B1 B6 B2 100.72(16) no . . . .
B5 B1 B6 B7 63.5(2) no . . . .
B5 B1 B6 B10 -37.61(14) no . . . .
B5 B1 B6 B11 0.5(3) no . . . .
B6 B1 B5 Cl5 154.26(17) no . . . .
B6 B1 B5 C11 -96.56(16) no . . . .
B6 B1 B5 B4 -63.5(2) no . . . .
B6 B1 B5 B9 -0.0(3) no . . . .
B6 B1 B5 B10 37.94(14) no . . . .
B5 B1 B10 Cl10 -110.59(19) no . . . .
B5 B1 B10 B5 0.00(9) no . . . .
B5 B1 B10 B6 138.17(14) no . . . .
B5 B1 B10 B9 37.46(13) no . . . .
B5 B1 B10 B11 100.38(15) no . . . .
B10 B1 B5 Cl5 116.3(2) no . . . .
B10 B1 B5 C11 -134.49(14) no . . . .
B10 B1 B5 B4 -101.39(16) no . . . .
B10 B1 B5 B9 -37.98(14) no . . . .
B10 B1 B5 B10 0.00(9) no . . . .
B6 B1 B10 Cl10 111.24(18) no . . . .
B6 B1 B10 B5 -138.17(14) no . . . .
B6 B1 B10 B6 0.00(8) no . . . .
B6 B1 B10 B9 -100.71(15) no . . . .
B6 B1 B10 B11 -37.80(13) no . . . .
B10 B1 B6 Cl6 -111.0(2) no . . . .
B10 B1 B6 B2 138.33(13) no . . . .
B10 B1 B6 B7 101.09(15) no . . . .
B10 B1 B6 B10 0.00(8) no . . . .
B10 B1 B6 B11 38.10(14) no . . . .
Cl2 B2 B3 Cl3 -0.9(3) no . . . .
Cl2 B2 B3 C11 -111.34(18) no . . . .
Cl2 B2 B3 B4 -144.57(15) no . . . .
Cl2 B2 B3 B7 114.42(18) no . . . .
Cl2 B2 B3 B8 152.28(14) no . . . .
Cl2 B2 B6 Cl6 -2.0(3) no . . . .
Cl2 B2 B6 B1 108.65(17) no . . . .
Cl2 B2 B6 B7 -113.51(18) no . . . .
Cl2 B2 B6 B10 145.77(14) no . . . .
Cl2 B2 B6 B11 -150.85(14) no . . . .
Cl2 B2 B7 Cl7 2.0(3) no . . . .
Cl2 B2 B7 B3 -108.28(19) no . . . .
Cl2 B2 B7 B6 113.63(18) no . . . .
Cl2 B2 B7 B8 -145.69(15) no . . . .
Cl2 B2 B7 B11 151.07(15) no . . . .
C11 B2 B3 Cl3 110.42(19) no . . . .
C11 B2 B3 C11 0.00(10) no . . . .
C11 B2 B3 B4 -33.23(14) no . . . .
C11 B2 B3 B7 -134.25(17) no . . . .
C11 B2 B3 B8 -96.38(17) no . . . .
C11 B2 B6 Cl6 -149.61(14) no . . . .
C11 B2 B6 B1 -38.97(11) no . . . .
C11 B2 B6 B7 98.87(13) no . . . .
C11 B2 B6 B10 -1.85(17) no . . . .
C11 B2 B6 B11 61.53(17) no . . . .
C11 B2 B7 Cl7 149.49(16) no . . . .
C11 B2 B7 B3 39.18(13) no . . . .
C11 B2 B7 B6 -98.90(16) no . . . .
C11 B2 B7 B8 1.8(2) no . . . .
C11 B2 B7 B11 -61.47(19) no . . . .
B1 B2 B3 Cl3 143.43(17) no . . . .
B1 B2 B3 C11 33.00(14) no . . . .
B1 B2 B3 B4 -0.2(2) no . . . .
B1 B2 B3 B7 -101.24(17) no . . . .
B1 B2 B3 B8 -63.38(19) no . . . .
B1 B2 B6 Cl6 -110.64(17) no . . . .
B1 B2 B6 B1 0.00(9) no . . . .
B1 B2 B6 B7 137.84(14) no . . . .
B1 B2 B6 B10 37.12(12) no . . . .
B1 B2 B6 B11 100.50(15) no . . . .
B1 B2 B7 Cl7 -149.23(16) no . . . .
B1 B2 B7 B3 100.45(16) no . . . .
B1 B2 B7 B6 -37.63(13) no . . . .
B1 B2 B7 B8 63.05(19) no . . . .
B1 B2 B7 B11 -0.2(2) no . . . .
B3 B2 B6 Cl6 149.13(15) no . . . .
B3 B2 B6 B1 -100.23(16) no . . . .
B3 B2 B6 B7 37.61(13) no . . . .
B3 B2 B6 B10 -63.11(18) no . . . .
B3 B2 B6 B11 0.3(2) no . . . .
B6 B2 B3 Cl3 -153.35(16) no . . . .
B6 B2 B3 C11 96.23(17) no . . . .
B6 B2 B3 B4 63.00(19) no . . . .
B6 B2 B3 B7 -38.02(14) no . . . .
B6 B2 B3 B8 -0.2(2) no . . . .
B3 B2 B7 Cl7 110.3(2) no . . . .
B3 B2 B7 B3 0.00(10) no . . . .
B3 B2 B7 B6 -138.08(16) no . . . .
B3 B2 B7 B8 -37.41(15) no . . . .
B3 B2 B7 B11 -100.65(16) no . . . .
B7 B2 B3 Cl3 -115.33(19) no . . . .
B7 B2 B3 C11 134.25(17) no . . . .
B7 B2 B3 B4 101.02(17) no . . . .
B7 B2 B3 B7 0.00(10) no . . . .
B7 B2 B3 B8 37.86(14) no . . . .
B6 B2 B7 Cl7 -111.60(19) no . . . .
B6 B2 B7 B3 138.08(15) no . . . .
B6 B2 B7 B6 0.00(9) no . . . .
B6 B2 B7 B8 100.68(17) no . . . .
B6 B2 B7 B11 37.44(13) no . . . .
B7 B2 B6 Cl6 111.52(18) no . . . .
B7 B2 B6 B1 -137.84(14) no . . . .
B7 B2 B6 B7 0.00(9) no . . . .
B7 B2 B6 B10 -100.72(14) no . . . .
B7 B2 B6 B11 -37.34(13) no . . . .
Cl3 B3 B4 Cl4 -0.1(3) no . . . .
Cl3 B3 B4 C11 -110.91(16) no . . . .
Cl3 B3 B4 B5 -143.74(13) no . . . .
Cl3 B3 B4 B8 115.05(15) no . . . .
Cl3 B3 B4 B9 152.93(12) no . . . .
Cl3 B3 B7 Cl7 -2.1(3) no . . . .
Cl3 B3 B7 B2 108.34(17) no . . . .
Cl3 B3 B7 B6 145.76(14) no . . . .
Cl3 B3 B7 B8 -113.67(16) no . . . .
Cl3 B3 B7 B11 -151.07(13) no . . . .
Cl3 B3 B8 Cl8 3.2(3) no . . . .
Cl3 B3 B8 B4 -107.40(18) no . . . .
Cl3 B3 B8 B7 114.57(18) no . . . .
Cl3 B3 B8 B9 -144.82(15) no . . . .
Cl3 B3 B8 B11 151.93(15) no . . . .
C11 B3 B4 Cl4 110.76(18) no . . . .
C11 B3 B4 C11 0.00(9) no . . . .
C11 B3 B4 B5 -32.84(14) no . . . .
C11 B3 B4 B8 -134.04(16) no . . . .
C11 B3 B4 B9 -96.17(15) no . . . .
C11 B3 B7 Cl7 -149.62(15) no . . . .
C11 B3 B7 B2 -39.15(13) no . . . .
C11 B3 B7 B6 -1.7(2) no . . . .
C11 B3 B7 B8 98.83(16) no . . . .
C11 B3 B7 B11 61.44(17) no . . . .
C11 B3 B8 Cl8 150.06(16) no . . . .
C11 B3 B8 B4 39.43(12) no . . . .
C11 B3 B8 B7 -98.60(15) no . . . .
C11 B3 B8 B9 2.00(19) no . . . .
C11 B3 B8 B11 -61.25(18) no . . . .
B2 B3 B4 Cl4 143.93(16) no . . . .
B2 B3 B4 C11 33.17(13) no . . . .
B2 B3 B4 B5 0.3(2) no . . . .
B2 B3 B4 B8 -100.87(16) no . . . .
B2 B3 B4 B9 -63.00(18) no . . . .
B2 B3 B7 Cl7 -110.47(18) no . . . .
B2 B3 B7 B2 0.00(10) no . . . .
B2 B3 B7 B6 37.42(14) no . . . .
B2 B3 B7 B8 137.99(16) no . . . .
B2 B3 B7 B11 100.59(16) no . . . .
B2 B3 B8 Cl8 -148.71(16) no . . . .
B2 B3 B8 B4 100.66(16) no . . . .
B2 B3 B8 B7 -37.38(13) no . . . .
B2 B3 B8 B9 63.23(19) no . . . .
B2 B3 B8 B11 -0.0(2) no . . . .
B4 B3 B7 Cl7 149.00(14) no . . . .
B4 B3 B7 B2 -100.54(14) no . . . .
B4 B3 B7 B6 -63.11(17) no . . . .
B4 B3 B7 B8 37.45(11) no . . . .
B4 B3 B7 B11 0.06(17) no . . . .
B7 B3 B4 Cl4 -153.06(14) no . . . .
B7 B3 B4 C11 96.17(14) no . . . .
B7 B3 B4 B5 63.34(17) no . . . .
B7 B3 B4 B8 -37.86(12) no . . . .
B7 B3 B4 B9 0.01(17) no . . . .
B4 B3 B8 Cl8 110.64(19) no . . . .
B4 B3 B8 B4 0.00(9) no . . . .
B4 B3 B8 B7 -138.03(14) no . . . .
B4 B3 B8 B9 -37.43(13) no . . . .
B4 B3 B8 B11 -100.67(15) no . . . .
B8 B3 B4 Cl4 -115.20(17) no . . . .
B8 B3 B4 C11 134.04(15) no . . . .
B8 B3 B4 B5 101.20(16) no . . . .
B8 B3 B4 B8 0.00(9) no . . . .
B8 B3 B4 B9 37.87(12) no . . . .
B7 B3 B8 Cl8 -111.33(19) no . . . .
B7 B3 B8 B4 138.03(14) no . . . .
B7 B3 B8 B7 0.00(9) no . . . .
B7 B3 B8 B9 100.60(15) no . . . .
B7 B3 B8 B11 37.36(13) no . . . .
B8 B3 B7 Cl7 111.54(17) no . . . .
B8 B3 B7 B2 -137.99(15) no . . . .
B8 B3 B7 B6 -100.56(16) no . . . .
B8 B3 B7 B8 0.00(9) no . . . .
B8 B3 B7 B11 -37.40(12) no . . . .
Cl4 B4 B5 Cl5 -1.1(3) no . . . .
Cl4 B4 B5 C11 -110.36(18) no . . . .
Cl4 B4 B5 B1 -143.39(15) no . . . .
Cl4 B4 B5 B9 115.76(18) no . . . .
Cl4 B4 B5 B10 153.34(14) no . . . .
Cl4 B4 B8 Cl8 -3.5(3) no . . . .
Cl4 B4 B8 B3 107.1(2) no . . . .
Cl4 B4 B8 B7 144.40(16) no . . . .
Cl4 B4 B8 B9 -114.9(2) no . . . .
Cl4 B4 B8 B11 -152.41(16) no . . . .
Cl4 B4 B9 Cl9 1.7(3) no . . . .
Cl4 B4 B9 B5 -108.24(17) no . . . .
Cl4 B4 B9 B8 113.57(16) no . . . .
Cl4 B4 B9 B10 -145.48(14) no . . . .
Cl4 B4 B9 B11 151.02(14) no . . . .
C11 B4 B5 Cl5 109.2(2) no . . . .
C11 B4 B5 C11 0.00(9) no . . . .
C11 B4 B5 B1 -33.02(14) no . . . .
C11 B4 B5 B9 -133.88(15) no . . . .
C11 B4 B5 B10 -96.29(17) no . . . .
C11 B4 B8 Cl8 -149.78(17) no . . . .
C11 B4 B8 B3 -39.26(13) no . . . .
C11 B4 B8 B7 -1.9(2) no . . . .
C11 B4 B8 B9 98.81(15) no . . . .
C11 B4 B8 B11 61.3(2) no . . . .
C11 B4 B9 Cl9 149.47(15) no . . . .
C11 B4 B9 B5 39.56(12) no . . . .
C11 B4 B9 B8 -98.64(15) no . . . .
C11 B4 B9 B10 2.3(2) no . . . .
C11 B4 B9 B11 -61.18(17) no . . . .
B3 B4 B5 Cl5 141.95(17) no . . . .
B3 B4 B5 C11 32.71(14) no . . . .
B3 B4 B5 B1 -0.3(2) no . . . .
B3 B4 B5 B9 -101.17(16) no . . . .
B3 B4 B5 B10 -63.6(2) no . . . .
B3 B4 B8 Cl8 -110.5(2) no . . . .
B3 B4 B8 B3 0.00(9) no . . . .
B3 B4 B8 B7 37.35(14) no . . . .
B3 B4 B8 B9 138.07(14) no . . . .
B3 B4 B8 B11 100.53(15) no . . . .
B3 B4 B9 Cl9 -149.41(14) no . . . .
B3 B4 B9 B5 100.67(14) no . . . .
B3 B4 B9 B8 -37.52(11) no . . . .
B3 B4 B9 B10 63.43(17) no . . . .
B3 B4 B9 B11 -0.07(17) no . . . .
B5 B4 B8 Cl8 148.80(17) no . . . .
B5 B4 B8 B3 -100.68(16) no . . . .
B5 B4 B8 B7 -63.3(2) no . . . .
B5 B4 B8 B9 37.39(14) no . . . .
B5 B4 B8 B11 -0.1(2) no . . . .
B8 B4 B5 Cl5 -154.65(16) no . . . .
B8 B4 B5 C11 96.11(16) no . . . .
B8 B4 B5 B1 63.1(2) no . . . .
B8 B4 B5 B9 -37.77(14) no . . . .
B8 B4 B5 B10 -0.2(3) no . . . .
B5 B4 B9 Cl9 109.91(19) no . . . .
B5 B4 B9 B5 0.00(10) no . . . .
B5 B4 B9 B8 -138.20(15) no . . . .
B5 B4 B9 B10 -37.25(14) no . . . .
B5 B4 B9 B11 -100.74(15) no . . . .
B9 B4 B5 Cl5 -116.9(2) no . . . .
B9 B4 B5 C11 133.88(15) no . . . .
B9 B4 B5 B1 100.86(17) no . . . .
B9 B4 B5 B9 0.00(9) no . . . .
B9 B4 B5 B10 37.59(14) no . . . .
B8 B4 B9 Cl9 -111.89(17) no . . . .
B8 B4 B9 B5 138.20(14) no . . . .
B8 B4 B9 B8 0.00(8) no . . . .
B8 B4 B9 B10 100.95(15) no . . . .
B8 B4 B9 B11 37.45(12) no . . . .
B9 B4 B8 Cl8 111.42(19) no . . . .
B9 B4 B8 B3 -138.07(13) no . . . .
B9 B4 B8 B7 -100.71(15) no . . . .
B9 B4 B8 B9 0.00(8) no . . . .
B9 B4 B8 B11 -37.53(13) no . . . .
Cl5 B5 B9 Cl9 -4.1(3) no . . . .
Cl5 B5 B9 B4 107.04(19) no . . . .
Cl5 B5 B9 B8 144.13(16) no . . . .
Cl5 B5 B9 B10 -114.6(2) no . . . .
Cl5 B5 B9 B11 -152.70(16) no . . . .
Cl5 B5 B10 Cl10 3.5(3) no . . . .
Cl5 B5 B10 B1 -106.98(17) no . . . .
Cl5 B5 B10 B6 -144.08(15) no . . . .
Cl5 B5 B10 B9 115.27(19) no . . . .
Cl5 B5 B10 B11 153.07(14) no . . . .
C11 B5 B9 Cl9 -150.73(16) no . . . .
C11 B5 B9 B4 -39.55(12) no . . . .
C11 B5 B9 B8 -2.45(19) no . . . .
C11 B5 B9 B10 98.80(15) no . . . .
C11 B5 B9 B11 60.71(19) no . . . .
C11 B5 B10 Cl10 149.43(14) no . . . .
C11 B5 B10 B1 38.96(11) no . . . .
C11 B5 B10 B6 1.86(17) no . . . .
C11 B5 B10 B9 -98.78(14) no . . . .
C11 B5 B10 B11 -60.98(17) no . . . .
B1 B5 B9 Cl9 148.13(17) no . . . .
B1 B5 B9 B4 -100.69(17) no . . . .
B1 B5 B9 B8 -63.6(2) no . . . .
B1 B5 B9 B10 37.66(14) no . . . .
B1 B5 B9 B11 -0.4(3) no . . . .
B1 B5 B10 Cl10 110.47(17) no . . . .
B1 B5 B10 B1 0.00(9) no . . . .
B1 B5 B10 B6 -37.10(13) no . . . .
B1 B5 B10 B9 -137.74(15) no . . . .
B1 B5 B10 B11 -99.94(16) no . . . .
B4 B5 B9 Cl9 -111.18(19) no . . . .
B4 B5 B9 B4 0.00(9) no . . . .
B4 B5 B9 B8 37.09(14) no . . . .
B4 B5 B9 B10 138.34(16) no . . . .
B4 B5 B9 B11 100.26(17) no . . . .
B4 B5 B10 Cl10 -149.16(16) no . . . .
B4 B5 B10 B1 100.37(17) no . . . .
B4 B5 B10 B6 63.27(18) no . . . .
B4 B5 B10 B9 -37.37(14) no . . . .
B4 B5 B10 B11 0.4(2) no . . . .
B9 B5 B10 Cl10 -111.79(19) no . . . .
B9 B5 B10 B1 137.74(16) no . . . .
B9 B5 B10 B6 100.64(16) no . . . .
B9 B5 B10 B9 0.00(10) no . . . .
B9 B5 B10 B11 37.80(14) no . . . .
B10 B5 B9 Cl9 110.5(2) no . . . .
B10 B5 B9 B4 -138.34(16) no . . . .
B10 B5 B9 B8 -101.25(16) no . . . .
B10 B5 B9 B10 0.00(10) no . . . .
B10 B5 B9 B11 -38.08(15) no . . . .
Cl6 B6 B7 Cl7 -0.1(3) no . . . .
Cl6 B6 B7 B2 -109.79(17) no . . . .
Cl6 B6 B7 B3 -147.51(14) no . . . .
Cl6 B6 B7 B8 149.38(14) no . . . .
Cl6 B6 B7 B11 112.32(17) no . . . .
Cl6 B6 B10 Cl10 0.3(3) no . . . .
Cl6 B6 B10 B1 110.17(15) no . . . .
Cl6 B6 B10 B5 147.54(13) no . . . .
Cl6 B6 B10 B9 -149.56(13) no . . . .
Cl6 B6 B10 B11 -112.65(16) no . . . .
Cl6 B6 B11 Cl11 -1.3(3) no . . . .
Cl6 B6 B11 B7 -111.03(18) no . . . .
Cl6 B6 B11 B8 -148.43(15) no . . . .
Cl6 B6 B11 B9 147.67(15) no . . . .
Cl6 B6 B11 B10 110.52(18) no . . . .
B1 B6 B7 Cl7 147.35(17) no . . . .
B1 B6 B7 B2 37.67(13) no . . . .
B1 B6 B7 B3 -0.0(2) no . . . .
B1 B6 B7 B8 -63.15(19) no . . . .
B1 B6 B7 B11 -100.21(16) no . . . .
B1 B6 B10 Cl10 -109.90(17) no . . . .
B1 B6 B10 B1 0.00(9) no . . . .
B1 B6 B10 B5 37.37(12) no . . . .
B1 B6 B10 B9 100.27(16) no . . . .
B1 B6 B10 B11 137.18(15) no . . . .
B1 B6 B11 Cl11 -149.72(17) no . . . .
B1 B6 B11 B7 100.54(16) no . . . .
B1 B6 B11 B8 63.1(2) no . . . .
B1 B6 B11 B9 -0.8(3) no . . . .
B1 B6 B11 B10 -37.91(14) no . . . .
B2 B6 B7 Cl7 109.68(19) no . . . .
B2 B6 B7 B2 0.00(10) no . . . .
B2 B6 B7 B3 -37.72(14) no . . . .
B2 B6 B7 B8 -100.82(16) no . . . .
B2 B6 B7 B11 -137.88(15) no . . . .
B2 B6 B10 Cl10 -147.29(15) no . . . .
B2 B6 B10 B1 -37.39(11) no . . . .
B2 B6 B10 B5 -0.01(17) no . . . .
B2 B6 B10 B9 62.88(17) no . . . .
B2 B6 B10 B11 99.80(14) no . . . .
B2 B6 B11 Cl11 146.85(17) no . . . .
B2 B6 B11 B7 37.12(13) no . . . .
B2 B6 B11 B8 -0.3(2) no . . . .
B2 B6 B11 B9 -64.18(19) no . . . .
B2 B6 B11 B10 -101.33(16) no . . . .
B7 B6 B10 Cl10 150.00(15) no . . . .
B7 B6 B10 B1 -100.10(16) no . . . .
B7 B6 B10 B5 -62.72(17) no . . . .
B7 B6 B10 B9 0.2(2) no . . . .
B7 B6 B10 B11 37.09(13) no . . . .
B10 B6 B7 Cl7 -149.66(16) no . . . .
B10 B6 B7 B2 100.66(16) no . . . .
B10 B6 B7 B3 62.94(19) no . . . .
B10 B6 B7 B8 -0.2(2) no . . . .
B10 B6 B7 B11 -37.22(13) no . . . .
B7 B6 B11 Cl11 109.73(19) no . . . .
B7 B6 B11 B7 0.00(9) no . . . .
B7 B6 B11 B8 -37.39(14) no . . . .
B7 B6 B11 B9 -101.29(17) no . . . .
B7 B6 B11 B10 -138.45(15) no . . . .
B11 B6 B7 Cl7 -112.44(19) no . . . .
B11 B6 B7 B2 137.88(15) no . . . .
B11 B6 B7 B3 100.16(16) no . . . .
B11 B6 B7 B8 37.06(14) no . . . .
B11 B6 B7 B11 0.00(9) no . . . .
B10 B6 B11 Cl11 -111.8(2) no . . . .
B10 B6 B11 B7 138.45(15) no . . . .
B10 B6 B11 B8 101.05(16) no . . . .
B10 B6 B11 B9 37.15(14) no . . . .
B10 B6 B11 B10 0.00(10) no . . . .
B11 B6 B10 Cl10 112.91(19) no . . . .
B11 B6 B10 B1 -137.18(15) no . . . .
B11 B6 B10 B5 -99.81(15) no . . . .
B11 B6 B10 B9 -36.92(14) no . . . .
B11 B6 B10 B11 0.00(10) no . . . .
Cl7 B7 B8 Cl8 0.4(3) no . . . .
Cl7 B7 B8 B3 -109.51(18) no . . . .
Cl7 B7 B8 B4 -147.18(15) no . . . .
Cl7 B7 B8 B9 149.60(15) no . . . .
Cl7 B7 B8 B11 112.50(18) no . . . .
Cl7 B7 B11 Cl11 -0.5(3) no . . . .
Cl7 B7 B11 B6 110.75(16) no . . . .
Cl7 B7 B11 B8 -110.76(15) no . . . .
Cl7 B7 B11 B9 -148.15(13) no . . . .
Cl7 B7 B11 B10 148.16(13) no . . . .
B2 B7 B8 Cl8 147.64(17) no . . . .
B2 B7 B8 B3 37.76(14) no . . . .
B2 B7 B8 B4 0.1(3) no . . . .
B2 B7 B8 B9 -63.1(2) no . . . .
B2 B7 B8 B11 -100.23(16) no . . . .
B2 B7 B11 Cl11 -148.73(15) no . . . .
B2 B7 B11 B6 -37.44(13) no . . . .
B2 B7 B11 B8 101.05(15) no . . . .
B2 B7 B11 B9 63.66(17) no . . . .
B2 B7 B11 B10 -0.0(2) no . . . .
B3 B7 B8 Cl8 109.9(2) no . . . .
B3 B7 B8 B3 0.00(9) no . . . .
B3 B7 B8 B4 -37.67(14) no . . . .
B3 B7 B8 B9 -100.89(15) no . . . .
B3 B7 B8 B11 -137.99(14) no . . . .
B3 B7 B11 Cl11 147.51(14) no . . . .
B3 B7 B11 B6 -101.20(14) no . . . .
B3 B7 B11 B8 37.29(11) no . . . .
B3 B7 B11 B9 -0.10(17) no . . . .
B3 B7 B11 B10 -63.79(17) no . . . .
B6 B7 B8 Cl8 -149.15(17) no . . . .
B6 B7 B8 B3 100.98(15) no . . . .
B6 B7 B8 B4 63.3(2) no . . . .
B6 B7 B8 B9 0.1(2) no . . . .
B6 B7 B8 B11 -37.02(13) no . . . .
B6 B7 B11 Cl11 -111.29(18) no . . . .
B6 B7 B11 B6 0.00(9) no . . . .
B6 B7 B11 B8 138.49(15) no . . . .
B6 B7 B11 B9 101.10(15) no . . . .
B6 B7 B11 B10 37.41(13) no . . . .
B8 B7 B11 Cl11 110.22(16) no . . . .
B8 B7 B11 B6 -138.49(14) no . . . .
B8 B7 B11 B8 0.00(8) no . . . .
B8 B7 B11 B9 -37.39(12) no . . . .
B8 B7 B11 B10 -101.08(15) no . . . .
B11 B7 B8 Cl8 -112.1(2) no . . . .
B11 B7 B8 B3 137.99(14) no . . . .
B11 B7 B8 B4 100.32(16) no . . . .
B11 B7 B8 B9 37.10(13) no . . . .
B11 B7 B8 B11 0.00(8) no . . . .
Cl8 B8 B9 Cl9 0.1(3) no . . . .
Cl8 B8 B9 B4 -110.03(17) no . . . .
Cl8 B8 B9 B5 -147.41(14) no . . . .
Cl8 B8 B9 B10 149.24(14) no . . . .
Cl8 B8 B9 B11 112.14(18) no . . . .
Cl8 B8 B11 Cl11 0.8(3) no . . . .
Cl8 B8 B11 B6 148.20(14) no . . . .
Cl8 B8 B11 B7 110.74(18) no . . . .
Cl8 B8 B11 B9 -110.81(18) no . . . .
Cl8 B8 B11 B10 -147.90(14) no . . . .
B3 B8 B9 Cl9 147.85(16) no . . . .
B3 B8 B9 B4 37.68(13) no . . . .
B3 B8 B9 B5 0.3(2) no . . . .
B3 B8 B9 B10 -63.06(19) no . . . .
B3 B8 B9 B11 -100.16(15) no . . . .
B3 B8 B11 Cl11 -147.26(16) no . . . .
B3 B8 B11 B6 0.2(2) no . . . .
B3 B8 B11 B7 -37.27(13) no . . . .
B3 B8 B11 B9 101.17(15) no . . . .
B3 B8 B11 B10 64.08(19) no . . . .
B4 B8 B9 Cl9 110.17(19) no . . . .
B4 B8 B9 B4 0.00(8) no . . . .
B4 B8 B9 B5 -37.39(13) no . . . .
B4 B8 B9 B10 -100.74(15) no . . . .
B4 B8 B9 B11 -137.84(13) no . . . .
B4 B8 B11 Cl11 149.06(16) no . . . .
B4 B8 B11 B6 -63.49(19) no . . . .
B4 B8 B11 B7 -100.95(15) no . . . .
B4 B8 B11 B9 37.50(13) no . . . .
B4 B8 B11 B10 0.4(2) no . . . .
B7 B8 B9 Cl9 -149.07(16) no . . . .
B7 B8 B9 B4 100.76(15) no . . . .
B7 B8 B9 B5 63.37(19) no . . . .
B7 B8 B9 B10 0.0(2) no . . . .
B7 B8 B9 B11 -37.08(13) no . . . .
B7 B8 B11 Cl11 -109.99(19) no . . . .
B7 B8 B11 B6 37.46(13) no . . . .
B7 B8 B11 B7 0.00(8) no . . . .
B7 B8 B11 B9 138.44(13) no . . . .
B7 B8 B11 B10 101.36(15) no . . . .
B9 B8 B11 Cl11 111.57(19) no . . . .
B9 B8 B11 B6 -100.99(15) no . . . .
B9 B8 B11 B7 -138.44(14) no . . . .
B9 B8 B11 B9 0.00(9) no . . . .
B9 B8 B11 B10 -37.09(13) no . . . .
B11 B8 B9 Cl9 -112.0(2) no . . . .
B11 B8 B9 B4 137.84(13) no . . . .
B11 B8 B9 B5 100.45(15) no . . . .
B11 B8 B9 B10 37.10(13) no . . . .
B11 B8 B9 B11 0.00(8) no . . . .
Cl9 B9 B10 Cl10 -0.1(3) no . . . .
Cl9 B9 B10 B1 -147.69(14) no . . . .
Cl9 B9 B10 B5 -109.99(17) no . . . .
Cl9 B9 B10 B6 149.54(14) no . . . .
Cl9 B9 B10 B11 112.68(17) no . . . .
Cl9 B9 B11 Cl11 1.8(3) no . . . .
Cl9 B9 B11 B6 -147.01(14) no . . . .
Cl9 B9 B11 B7 148.95(14) no . . . .
Cl9 B9 B11 B8 111.55(16) no . . . .
Cl9 B9 B11 B10 -109.77(18) no . . . .
B4 B9 B10 Cl10 147.22(16) no . . . .
B4 B9 B10 B1 -0.3(2) no . . . .
B4 B9 B10 B5 37.36(13) no . . . .
B4 B9 B10 B6 -63.12(19) no . . . .
B4 B9 B10 B11 -99.97(16) no . . . .
B4 B9 B11 Cl11 -147.01(15) no . . . .
B4 B9 B11 B6 64.14(18) no . . . .
B4 B9 B11 B7 0.10(17) no . . . .
B4 B9 B11 B8 -37.29(11) no . . . .
B4 B9 B11 B10 101.38(14) no . . . .
B5 B9 B10 Cl10 109.9(2) no . . . .
B5 B9 B10 B1 -37.70(15) no . . . .
B5 B9 B10 B5 0.00(10) no . . . .
B5 B9 B10 B6 -100.48(17) no . . . .
B5 B9 B10 B11 -137.33(17) no . . . .
B5 B9 B11 Cl11 149.58(16) no . . . .
B5 B9 B11 B6 0.7(3) no . . . .
B5 B9 B11 B7 -63.31(19) no . . . .
B5 B9 B11 B8 -100.70(17) no . . . .
B5 B9 B11 B10 37.97(14) no . . . .
B8 B9 B10 Cl10 -149.79(16) no . . . .
B8 B9 B10 B1 62.66(19) no . . . .
B8 B9 B10 B5 100.36(16) no . . . .
B8 B9 B10 B6 -0.1(2) no . . . .
B8 B9 B10 B11 -36.97(13) no . . . .
B8 B9 B11 Cl11 -109.71(17) no . . . .
B8 B9 B11 B6 101.44(16) no . . . .
B8 B9 B11 B7 37.40(12) no . . . .
B8 B9 B11 B8 0.00(8) no . . . .
B8 B9 B11 B10 138.67(15) no . . . .
B10 B9 B11 Cl11 111.61(19) no . . . .
B10 B9 B11 B6 -37.24(15) no . . . .
B10 B9 B11 B7 -101.28(15) no . . . .
B10 B9 B11 B8 -138.67(16) no . . . .
B10 B9 B11 B10 0.00(10) no . . . .
B11 B9 B10 Cl10 -112.8(2) no . . . .
B11 B9 B10 B1 99.63(17) no . . . .
B11 B9 B10 B5 137.33(16) no . . . .
B11 B9 B10 B6 36.85(14) no . . . .
B11 B9 B10 B11 0.00(10) no . . . .
Cl10 B10 B11 Cl11 0.2(3) no . . . .
Cl10 B10 B11 B6 -110.40(17) no . . . .
Cl10 B10 B11 B7 -147.88(14) no . . . .
Cl10 B10 B11 B8 148.20(14) no . . . .
Cl10 B10 B11 B9 111.03(17) no . . . .
B1 B10 B11 Cl11 148.28(16) no . . . .
B1 B10 B11 B6 37.72(13) no . . . .
B1 B10 B11 B7 0.24(19) no . . . .
B1 B10 B11 B8 -63.68(18) no . . . .
B1 B10 B11 B9 -100.86(15) no . . . .
B5 B10 B11 Cl11 -148.56(16) no . . . .
B5 B10 B11 B6 100.88(16) no . . . .
B5 B10 B11 B7 63.40(19) no . . . .
B5 B10 B11 B8 -0.5(2) no . . . .
B5 B10 B11 B9 -37.69(13) no . . . .
B6 B10 B11 Cl11 110.56(19) no . . . .
B6 B10 B11 B6 0.00(10) no . . . .
B6 B10 B11 B7 -37.48(14) no . . . .
B6 B10 B11 B8 -101.40(17) no . . . .
B6 B10 B11 B9 -138.58(16) no . . . .
B9 B10 B11 Cl11 -110.87(19) no . . . .
B9 B10 B11 B6 138.58(16) no . . . .
B9 B10 B11 B7 101.10(17) no . . . .
B9 B10 B11 B8 37.18(14) no . . . .
B9 B10 B11 B9 0.00(10) no . . . .
